data_4112121
loop_
_publ_author_name
'Tiejun Li'
'Satish S. Jalisatgi'
'Michael J. Bayer'
'Andreas Maderna'
'Saeed I. Khan'
'M. Frederick Hawthorne'

_publ_contact_author_address
;
  Hawthorne, M. F.,
  Department of Chemistry and Biochemistry,
  University of California,
  Los Angeles, CA 90095-1569.  USA
;
_publ_contact_author_email mfh@chem.ucla.edu
_publ_contact_author_fax 310-825-5490
_publ_contact_author_name ' Hawthorne, M. F.'
_publ_contact_author_phone 310-825-7378
_publ_section_title
;
 Organic Syntheses on an Icosahedral Borane Surface: Closomer Structures
 with Twelvefold Functionality
;
_journal_name_full 'Journal of the American Chemical Society'
_journal_page_first 17832
_journal_page_last 17841
_journal_paper_doi 10.1021/ja055226m
_journal_volume 127
_journal_year 2005
_chemical_formula_moiety 'C96 H48 B12 N12 O24, 2(C24 H20 As), 0.80(O)'
_chemical_formula_sum 'C144 H88 As2 B12 N12 O24.8'
_chemical_formula_weight 2662.62
_chemical_name_systematic
; 
 ? 
;
_space_group_IT_number 70
_symmetry_cell_setting orthorhombic
_symmetry_space_group_name_Hall '-F 2uv 2vw'
_symmetry_space_group_name_H-M 'F d d d :2'
_atom_sites_solution_hydrogens geom
_atom_sites_solution_primary direct
_atom_sites_solution_secondary difmap
_audit_creation_method SHELXL-97
_cell_angle_alpha 90.00
_cell_angle_beta 90.00
_cell_angle_gamma 90.00
_cell_formula_units_Z 16
_cell_length_a 20.066(4)
_cell_length_b 40.221(7)
_cell_length_c 67.924(13)
_cell_measurement_reflns_used 951
_cell_measurement_temperature 100(2)
_cell_measurement_theta_max 25.325
_cell_measurement_theta_min 2.346
_cell_volume 54820(18)
_computing_cell_refinement 'Bruker SMART'
_computing_data_collection 'Bruker SMART'
_computing_data_reduction 'Bruker SHELXTL'
_computing_molecular_graphics 'Bruker SHELXTL'
_computing_publication_material 'Bruker SHELXTL'
_computing_structure_refinement 'SHELXL-97 (Sheldrick, 1997)'
_computing_structure_solution 'SHELXS-97 (Sheldrick, 1990)'
_diffrn_ambient_temperature 100(2)
_diffrn_measured_fraction_theta_full 0.999
_diffrn_measured_fraction_theta_max 0.982
_diffrn_measurement_device_type 'CCD area detector'
_diffrn_measurement_method 'phi and omega scans'
_diffrn_radiation_monochromator graphite
_diffrn_radiation_source 'fine-focus sealed tube'
_diffrn_radiation_type MoK\a
_diffrn_radiation_wavelength 0.71073
_diffrn_reflns_av_R_equivalents 0.0980
_diffrn_reflns_av_sigmaI/netI 0.1449
_diffrn_reflns_limit_h_max 26
_diffrn_reflns_limit_h_min -26
_diffrn_reflns_limit_k_max 52
_diffrn_reflns_limit_k_min -45
_diffrn_reflns_limit_l_max 90
_diffrn_reflns_limit_l_min -90
_diffrn_reflns_number 90131
_diffrn_reflns_theta_full 27.00
_diffrn_reflns_theta_max 28.36
_diffrn_reflns_theta_min 1.17
_diffrn_standards_decay_% 0
_exptl_absorpt_coefficient_mu 0.562
_exptl_absorpt_correction_T_max 0.9888
_exptl_absorpt_correction_T_min 0.8958
_exptl_absorpt_correction_type multi-scan
_exptl_absorpt_process_details 'Sadabs (Bruker)'
_exptl_crystal_colour colorless
_exptl_crystal_density_diffrn 1.290
_exptl_crystal_description irregular
_exptl_crystal_F_000 21766
_exptl_crystal_size_max 0.20
_exptl_crystal_size_mid 0.07
_exptl_crystal_size_min 0.02
_refine_diff_density_max 0.596
_refine_diff_density_min -0.752
_refine_diff_density_rms 0.086
_refine_ls_extinction_method none
_refine_ls_goodness_of_fit_ref 0.994
_refine_ls_hydrogen_treatment constr
_refine_ls_matrix_type full
_refine_ls_number_parameters 883
_refine_ls_number_reflns 16844
_refine_ls_number_restraints 0
_refine_ls_restrained_S_all 0.994
_refine_ls_R_factor_all 0.2065
_refine_ls_R_factor_gt 0.0615
_refine_ls_shift/su_max 0.001
_refine_ls_shift/su_mean 0.000
_refine_ls_structure_factor_coef Fsqd
_refine_ls_weighting_details 'calc w=1/[\s^2^(Fo^2^)+(0.0439P)^2^+721.7782P] where P=(Fo^2^+2Fc^2^)/3'
_refine_ls_weighting_scheme calc
_refine_ls_wR_factor_gt 0.1264
_refine_ls_wR_factor_ref 0.1926
_reflns_number_gt 7191
_reflns_number_total 16844
_reflns_threshold_expression >2sigma(I)
_cod_data_source_file ja055226msi20050801_074018.cif
_cod_data_source_block compound_3d
_cod_original_cell_volume 54818(18)
_cod_original_sg_symbol_H-M 'F d d d'
_cod_original_formula_sum 'C144 H88 As2 B12 N12 O24.80'
_cod_database_code 4112121

loop_
_symmetry_equiv_pos_as_xyz
'x, y, z'
'-x+3/4, -y+3/4, z'
'-x+3/4, y, -z+3/4'
'x, -y+3/4, -z+3/4'
'x, y+1/2, z+1/2'
'-x+3/4, -y+5/4, z+1/2'
'-x+3/4, y+1/2, -z+5/4'
'x, -y+5/4, -z+5/4'
'x+1/2, y, z+1/2'
'-x+5/4, -y+3/4, z+1/2'
'-x+5/4, y, -z+5/4'
'x+1/2, -y+3/4, -z+5/4'
'x+1/2, y+1/2, z'
'-x+5/4, -y+5/4, z'
'-x+5/4, y+1/2, -z+3/4'
'x+1/2, -y+5/4, -z+3/4'
'-x, -y, -z'
'x-3/4, y-3/4, -z'
'x-3/4, -y, z-3/4'
'-x, y-3/4, z-3/4'
'-x, -y+1/2, -z+1/2'
'x-3/4, y-1/4, -z+1/2'
'x-3/4, -y+1/2, z-1/4'
'-x, y-1/4, z-1/4'
'-x+1/2, -y, -z+1/2'
'x-1/4, y-3/4, -z+1/2'
'x-1/4, -y, z-1/4'
'-x+1/2, y-3/4, z-1/4'
'-x+1/2, -y+1/2, -z'
'x-1/4, y-1/4, -z'
'x-1/4, -y+1/2, z-3/4'
'-x+1/2, y-1/4, z-3/4'

loop_
_atom_site_label
_atom_site_type_symbol
_atom_site_fract_x
_atom_site_fract_y
_atom_site_fract_z
_atom_site_U_iso_or_equiv
_atom_site_adp_type
_atom_site_occupancy
_atom_site_symmetry_multiplicity
_atom_site_calc_flag
_atom_site_refinement_flags
B1 B 0.1769(3) 0.96407(12) 0.10523(7) 0.0205(11) Uani 1 1 d .
B2 B 0.2100(3) 0.96377(12) 0.13012(7) 0.0198(10) Uani 1 1 d .
B3 B 0.1664(2) 0.92828(12) 0.12004(7) 0.0185(10) Uani 1 1 d .
B4 B 0.0988(2) 0.94153(12) 0.10504(7) 0.0199(11) Uani 1 1 d .
B5 B 0.0998(3) 0.98613(12) 0.10482(7) 0.0203(11) Uani 1 1 d .
B6 B 0.1668(3) 1.00026(12) 0.12059(7) 0.0213(11) Uani 1 1 d .
O1 O 0.22386(15) 0.97062(7) 0.08951(4) 0.0210(7) Uani 1 1 d .
O2 O 0.16964(17) 0.94625(8) 0.06423(5) 0.0345(8) Uani 1 1 d .
O3 O 0.28036(14) 0.96655(7) 0.13373(4) 0.0201(7) Uani 1 1 d .
O4 O 0.30027(15) 0.91258(7) 0.14082(4) 0.0250(7) Uani 1 1 d .
O5 O 0.18910(14) 0.89465(7) 0.11713(4) 0.0185(6) Uani 1 1 d .
O6 O 0.27679(16) 0.90569(7) 0.09726(5) 0.0265(7) Uani 1 1 d .
O7 O 0.08316(14) 0.91711(7) 0.09027(4) 0.0199(6) Uani 1 1 d .
O8 O 0.00804(16) 0.94663(8) 0.07275(4) 0.0272(7) Uani 1 1 d .
O9 O 0.09095(15) 1.00328(7) 0.08640(4) 0.0216(7) Uani 1 1 d .
O10 O -0.00824(16) 1.02852(7) 0.09138(5) 0.0287(8) Uani 1 1 d .
O11 O 0.20918(15) 1.02808(7) 0.11566(4) 0.0222(7) Uani 1 1 d .
O12 O 0.13055(16) 1.06321(7) 0.10390(5) 0.0311(8) Uani 1 1 d .
N1 N 0.4503(3) 1.02620(14) 0.00859(9) 0.0736(18) Uani 1 1 d .
N2 N 0.6188(2) 0.98660(12) 0.17947(8) 0.0565(14) Uani 1 1 d .
N3 N 0.2886(3) 0.71892(13) 0.09813(11) 0.086(2) Uani 1 1 d .
N4 N 0.0140(3) 0.78278(15) 0.01772(9) 0.087(2) Uani 1 1 d .
N5 N 0.0895(3) 1.0869(2) -0.01106(10) 0.104(3) Uani 1 1 d .
N6 N 0.4331(3) 1.16839(12) 0.08468(9) 0.0692(17) Uani 1 1 d .
C1 C 0.2138(2) 0.96333(11) 0.07069(7) 0.0250(10) Uani 1 1 d .
C2 C 0.2658(2) 0.97857(11) 0.05766(7) 0.0260(10) Uani 1 1 d .
C3 C 0.3266(3) 0.98941(13) 0.06475(8) 0.0378(13) Uani 1 1 d .
H3 H 0.3353 0.9889 0.0785 0.045 Uiso 1 1 calc R
C4 C 0.3749(3) 1.00099(14) 0.05195(9) 0.0468(15) Uani 1 1 d .
H4 H 0.4173 1.0076 0.0567 0.056 Uiso 1 1 calc R
C5 C 0.3605(3) 1.00288(13) 0.03210(8) 0.0386(13) Uani 1 1 d .
C6 C 0.2989(3) 0.99351(13) 0.02487(7) 0.0375(13) Uani 1 1 d .
H6 H 0.2892 0.9956 0.0112 0.045 Uiso 1 1 calc R
C7 C 0.2516(3) 0.98101(12) 0.03772(7) 0.0332(12) Uani 1 1 d .
H7 H 0.2094 0.9741 0.0329 0.040 Uiso 1 1 calc R
C8 C 0.4103(3) 1.01591(15) 0.01892(10) 0.0537(17) Uani 1 1 d .
C9 C 0.3167(2) 0.94149(11) 0.14077(6) 0.0215(10) Uani 1 1 d .
C10 C 0.3827(2) 0.95277(11) 0.14860(6) 0.0232(10) Uani 1 1 d .
C11 C 0.3965(2) 0.98611(11) 0.15244(7) 0.0318(12) Uani 1 1 d .
H11 H 0.3642 1.0027 0.1496 0.038 Uiso 1 1 calc R
C12 C 0.4570(3) 0.99500(13) 0.16039(8) 0.0391(13) Uani 1 1 d .
H12 H 0.4664 1.0177 0.1632 0.047 Uiso 1 1 calc R
C13 C 0.5046(2) 0.97053(12) 0.16426(8) 0.0338(12) Uani 1 1 d .
C14 C 0.4914(2) 0.93741(12) 0.16030(7) 0.0296(11) Uani 1 1 d .
H14 H 0.5242 0.9210 0.1629 0.036 Uiso 1 1 calc R
C15 C 0.4306(2) 0.92842(11) 0.15261(7) 0.0260(10) Uani 1 1 d .
H15 H 0.4212 0.9057 0.1500 0.031 Uiso 1 1 calc R
C16 C 0.5681(3) 0.97981(13) 0.17275(9) 0.0414(14) Uani 1 1 d .
C17 C 0.2412(2) 0.88656(11) 0.10614(6) 0.0218(10) Uani 1 1 d .
C18 C 0.2501(2) 0.84969(11) 0.10549(6) 0.0232(10) Uani 1 1 d .
C19 C 0.1968(3) 0.82820(11) 0.10756(8) 0.0362(13) Uani 1 1 d .
H19 H 0.1533 0.8368 0.1098 0.043 Uiso 1 1 calc R
C20 C 0.2064(3) 0.79438(12) 0.10642(9) 0.0441(14) Uani 1 1 d .
H20 H 0.1697 0.7796 0.1077 0.053 Uiso 1 1 calc R
C21 C 0.2703(3) 0.78188(12) 0.10332(8) 0.0391(13) Uani 1 1 d .
C22 C 0.3245(3) 0.80306(12) 0.10197(7) 0.0345(12) Uani 1 1 d .
H22 H 0.3683 0.7944 0.1006 0.041 Uiso 1 1 calc R
C23 C 0.3141(2) 0.83676(12) 0.10269(7) 0.0302(11) Uani 1 1 d .
H23 H 0.3508 0.8515 0.1013 0.036 Uiso 1 1 calc R
C24 C 0.2804(3) 0.74663(15) 0.10089(11) 0.0591(18) Uani 1 1 d .
C25 C 0.0412(2) 0.92178(11) 0.07559(6) 0.0223(10) Uani 1 1 d .
C26 C 0.0375(2) 0.89134(11) 0.06275(6) 0.0261(10) Uani 1 1 d .
C27 C -0.0218(3) 0.88528(12) 0.05267(7) 0.0356(12) Uani 1 1 d .
H27 H -0.0583 0.9002 0.0539 0.043 Uiso 1 1 calc R
C28 C -0.0271(3) 0.85735(13) 0.04088(7) 0.0396(13) Uani 1 1 d .
H28 H -0.0675 0.8528 0.0341 0.048 Uiso 1 1 calc R
C29 C 0.0267(3) 0.83609(13) 0.03908(7) 0.0400(14) Uani 1 1 d .
C30 C 0.0867(3) 0.84235(12) 0.04870(7) 0.0354(13) Uani 1 1 d .
H30 H 0.1236 0.8278 0.0471 0.042 Uiso 1 1 calc R
C31 C 0.0915(3) 0.87018(11) 0.06065(7) 0.0285(11) Uani 1 1 d .
H31 H 0.1320 0.8748 0.0674 0.034 Uiso 1 1 calc R
C32 C 0.0199(3) 0.80609(15) 0.02725(9) 0.0559(18) Uani 1 1 d .
C33 C 0.0408(2) 1.02306(10) 0.08152(7) 0.0239(10) Uani 1 1 d .
C34 C 0.0521(2) 1.03842(11) 0.06173(7) 0.0285(11) Uani 1 1 d .
C35 C -0.0019(3) 1.05097(12) 0.05155(8) 0.0379(13) Uani 1 1 d .
H35 H -0.0451 1.0502 0.0572 0.045 Uiso 1 1 calc R
C36 C 0.0076(3) 1.06477(14) 0.03286(9) 0.0514(16) Uani 1 1 d .
H36 H -0.0293 1.0735 0.0258 0.062 Uiso 1 1 calc R
C37 C 0.0707(3) 1.06569(15) 0.02471(9) 0.0512(17) Uani 1 1 d .
C38 C 0.1250(3) 1.05322(14) 0.03494(8) 0.0490(15) Uani 1 1 d .
H38 H 0.1683 1.0541 0.0293 0.059 Uiso 1 1 calc R
C39 C 0.1158(3) 1.03936(13) 0.05346(8) 0.0392(13) Uani 1 1 d .
H39 H 0.1527 1.0305 0.0605 0.047 Uiso 1 1 calc R
C40 C 0.0807(4) 1.07813(19) 0.00494(11) 0.073(2) Uani 1 1 d .
C41 C 0.1877(2) 1.05696(11) 0.10810(7) 0.0254(10) Uani 1 1 d .
C42 C 0.2437(2) 1.08085(11) 0.10461(7) 0.0256(10) Uani 1 1 d .
C43 C 0.3096(2) 1.07220(11) 0.10660(7) 0.0304(11) Uani 1 1 d .
H43 H 0.3211 1.0505 0.1110 0.037 Uiso 1 1 calc R
C44 C 0.3596(3) 1.09489(11) 0.10224(8) 0.0364(13) Uani 1 1 d .
H44 H 0.4051 1.0887 0.1033 0.044 Uiso 1 1 calc R
C45 C 0.3421(3) 1.12693(12) 0.09620(8) 0.0355(12) Uani 1 1 d .
C46 C 0.2761(3) 1.13617(12) 0.09521(8) 0.0393(13) Uani 1 1 d .
H46 H 0.2646 1.1583 0.0918 0.047 Uiso 1 1 calc R
C47 C 0.2269(3) 1.11320(11) 0.09912(7) 0.0316(12) Uani 1 1 d .
H47 H 0.1814 1.1194 0.0981 0.038 Uiso 1 1 calc R
C48 C 0.3929(3) 1.15008(13) 0.09042(10) 0.0509(16) Uani 1 1 d .
As1 As 0.46068(3) 0.147598(14) 0.005025(8) 0.03797(16) Uani 1 1 d .
C49 C 0.4123(3) 0.11923(15) 0.02256(9) 0.0512(16) Uani 1 1 d .
C50 C 0.3446(3) 0.11479(15) 0.01928(11) 0.0617(19) Uani 1 1 d .
H50 H 0.3239 0.1241 0.0080 0.074 Uiso 1 1 calc R
C51 C 0.3075(4) 0.09637(18) 0.03285(15) 0.083(3) Uani 1 1 d .
H51 H 0.2609 0.0935 0.0310 0.100 Uiso 1 1 calc R
C52 C 0.3386(5) 0.08246(19) 0.04877(14) 0.086(3) Uani 1 1 d .
H52 H 0.3131 0.0701 0.0580 0.103 Uiso 1 1 calc R
C53 C 0.4064(5) 0.08594(17) 0.05173(11) 0.079(2) Uani 1 1 d .
H53 H 0.4274 0.0759 0.0628 0.095 Uiso 1 1 calc R
C54 C 0.4435(4) 0.10436(16) 0.03834(9) 0.0633(19) Uani 1 1 d .
H54 H 0.4903 0.1067 0.0401 0.076 Uiso 1 1 calc R
C55 C 0.5329(3) 0.16675(13) 0.01888(8) 0.0414(13) Uani 1 1 d .
C56 C 0.5916(3) 0.17504(15) 0.00866(9) 0.0490(15) Uani 1 1 d .
H56 H 0.5974 0.1687 -0.0047 0.059 Uiso 1 1 calc R
C57 C 0.6409(3) 0.19270(16) 0.01862(10) 0.0589(17) Uani 1 1 d .
H57 H 0.6802 0.1991 0.0118 0.071 Uiso 1 1 calc R
C58 C 0.6336(3) 0.20107(17) 0.03813(11) 0.0643(19) Uani 1 1 d .
H58 H 0.6681 0.2129 0.0447 0.077 Uiso 1 1 calc R
C59 C 0.5763(4) 0.19230(16) 0.04838(10) 0.0616(19) Uani 1 1 d .
H59 H 0.5717 0.1979 0.0619 0.074 Uiso 1 1 calc R
C60 C 0.5253(3) 0.17505(15) 0.03863(9) 0.0515(16) Uani 1 1 d .
H60 H 0.4858 0.1691 0.0455 0.062 Uiso 1 1 calc R
C61 C 0.4028(3) 0.18235(13) -0.00297(7) 0.0375(13) Uani 1 1 d .
C62 C 0.4037(3) 0.21270(13) 0.00695(8) 0.0409(13) Uani 1 1 d .
H62 H 0.4343 0.2164 0.0174 0.049 Uiso 1 1 calc R
C63 C 0.3596(3) 0.23715(15) 0.00137(9) 0.0498(16) Uani 1 1 d .
H63 H 0.3598 0.2579 0.0080 0.060 Uiso 1 1 calc R
C64 C 0.3147(3) 0.23169(15) -0.01387(8) 0.0470(15) Uani 1 1 d .
H64 H 0.2837 0.2486 -0.0174 0.056 Uiso 1 1 calc R
C65 C 0.3148(3) 0.20191(15) -0.02397(8) 0.0465(15) Uani 1 1 d .
H65 H 0.2850 0.1986 -0.0347 0.056 Uiso 1 1 calc R
C66 C 0.3582(3) 0.17686(15) -0.01849(8) 0.0439(14) Uani 1 1 d .
H66 H 0.3579 0.1561 -0.0252 0.053 Uiso 1 1 calc R
C67 C 0.4898(3) 0.12332(13) -0.01747(7) 0.0351(12) Uani 1 1 d .
C68 C 0.4900(3) 0.08915(14) -0.01646(8) 0.0402(13) Uani 1 1 d .
H68 H 0.4750 0.0782 -0.0049 0.048 Uiso 1 1 calc R
C69 C 0.5121(3) 0.07069(15) -0.03247(8) 0.0499(16) Uani 1 1 d .
H69 H 0.5132 0.0471 -0.0318 0.060 Uiso 1 1 calc R
C70 C 0.5327(3) 0.08723(15) -0.04956(8) 0.0487(15) Uani 1 1 d .
H70 H 0.5484 0.0748 -0.0605 0.058 Uiso 1 1 calc R
C71 C 0.5304(3) 0.12131(15) -0.05067(8) 0.0451(14) Uani 1 1 d .
H71 H 0.5435 0.1323 -0.0624 0.054 Uiso 1 1 calc R
C72 C 0.5090(3) 0.13973(14) -0.03463(8) 0.0420(14) Uani 1 1 d .
H72 H 0.5074 0.1633 -0.0353 0.050 Uiso 1 1 calc R
O1W O 0.3492(8) 0.2787(4) 0.0479(2) 0.115(5) Uani 0.40 1 d P

loop_
_atom_site_aniso_label
_atom_site_aniso_U_11
_atom_site_aniso_U_22
_atom_site_aniso_U_33
_atom_site_aniso_U_23
_atom_site_aniso_U_13
_atom_site_aniso_U_12
B1 0.028(3) 0.013(2) 0.020(3) 0.002(2) -0.002(2) 0.000(2)
B2 0.021(3) 0.020(3) 0.019(2) 0.002(2) -0.001(2) -0.001(2)
B3 0.020(3) 0.015(2) 0.020(3) 0.001(2) -0.001(2) 0.004(2)
B4 0.019(3) 0.020(3) 0.021(3) -0.002(2) -0.003(2) -0.002(2)
B5 0.024(3) 0.016(2) 0.021(3) 0.000(2) -0.001(2) 0.001(2)
B6 0.026(3) 0.017(3) 0.021(3) 0.001(2) -0.001(2) -0.001(2)
O1 0.0260(17) 0.0188(15) 0.0183(16) 0.0039(12) -0.0001(13) -0.0011(13)
O2 0.039(2) 0.043(2) 0.0213(18) -0.0008(15) 0.0008(15) -0.0144(17)
O3 0.0189(16) 0.0158(15) 0.0258(16) 0.0018(12) -0.0060(13) 0.0007(12)
O4 0.0275(18) 0.0172(16) 0.0303(18) 0.0020(13) -0.0036(14) 0.0016(13)
O5 0.0185(15) 0.0134(15) 0.0234(16) -0.0014(12) 0.0009(12) 0.0011(12)
O6 0.0267(18) 0.0225(17) 0.0304(18) 0.0043(14) 0.0049(14) 0.0050(14)
O7 0.0223(17) 0.0190(16) 0.0185(15) -0.0022(12) -0.0013(13) -0.0001(13)
O8 0.0314(19) 0.0241(18) 0.0260(17) 0.0007(14) -0.0043(14) 0.0024(14)
O9 0.0245(17) 0.0189(16) 0.0212(16) 0.0060(13) -0.0046(13) -0.0004(13)
O10 0.0264(19) 0.0214(17) 0.038(2) 0.0030(14) -0.0012(16) 0.0040(14)
O11 0.0265(17) 0.0120(15) 0.0283(17) 0.0049(12) -0.0042(14) -0.0016(13)
O12 0.0290(19) 0.0189(17) 0.046(2) 0.0069(15) -0.0070(16) -0.0003(14)
N1 0.066(4) 0.071(4) 0.084(4) 0.017(3) 0.039(4) -0.009(3)
N2 0.033(3) 0.052(3) 0.084(4) -0.022(3) -0.019(3) 0.003(2)
N3 0.076(4) 0.032(3) 0.150(6) -0.023(3) -0.004(4) 0.011(3)
N4 0.110(6) 0.068(4) 0.083(5) -0.049(4) 0.007(4) -0.018(4)
N5 0.077(5) 0.163(7) 0.073(5) 0.075(5) -0.010(4) -0.027(5)
N6 0.062(4) 0.032(3) 0.114(5) 0.006(3) 0.025(3) -0.012(3)
C1 0.028(3) 0.024(2) 0.023(2) 0.0046(19) 0.000(2) 0.005(2)
C2 0.027(3) 0.025(2) 0.026(3) 0.005(2) 0.002(2) 0.000(2)
C3 0.036(3) 0.044(3) 0.034(3) 0.010(2) 0.001(2) -0.002(3)
C4 0.029(3) 0.052(4) 0.059(4) 0.012(3) 0.000(3) -0.008(3)
C5 0.035(3) 0.037(3) 0.044(3) 0.009(3) 0.012(3) 0.001(2)
C6 0.046(3) 0.040(3) 0.027(3) 0.009(2) 0.007(2) 0.001(3)
C7 0.035(3) 0.039(3) 0.026(3) 0.006(2) -0.001(2) -0.003(2)
C8 0.047(4) 0.049(4) 0.065(4) 0.013(3) 0.022(3) 0.001(3)
C9 0.023(2) 0.020(2) 0.022(2) -0.0009(19) -0.0005(19) 0.0058(19)
C10 0.022(2) 0.023(2) 0.025(2) -0.0008(19) -0.003(2) 0.0025(19)
C11 0.033(3) 0.019(2) 0.043(3) -0.002(2) -0.009(2) 0.004(2)
C12 0.030(3) 0.029(3) 0.059(4) -0.011(3) -0.012(3) 0.001(2)
C13 0.027(3) 0.034(3) 0.041(3) -0.006(2) -0.014(2) 0.002(2)
C14 0.028(3) 0.027(3) 0.034(3) 0.002(2) -0.009(2) 0.007(2)
C15 0.030(3) 0.022(2) 0.027(3) 0.000(2) -0.005(2) 0.002(2)
C16 0.035(3) 0.032(3) 0.057(4) -0.008(3) -0.016(3) 0.007(2)
C17 0.024(2) 0.021(2) 0.020(2) 0.0007(18) -0.005(2) 0.0029(19)
C18 0.027(3) 0.017(2) 0.025(2) -0.0021(19) 0.001(2) 0.0029(19)
C19 0.037(3) 0.019(3) 0.053(3) -0.006(2) 0.005(3) 0.004(2)
C20 0.042(3) 0.022(3) 0.068(4) -0.001(3) 0.006(3) -0.001(2)
C21 0.052(4) 0.018(3) 0.048(3) -0.009(2) 0.000(3) 0.010(2)
C22 0.040(3) 0.031(3) 0.032(3) -0.004(2) -0.003(2) 0.017(2)
C23 0.030(3) 0.030(3) 0.031(3) 0.002(2) 0.003(2) 0.003(2)
C24 0.055(4) 0.031(3) 0.091(5) -0.015(3) -0.001(4) 0.009(3)
C25 0.029(3) 0.021(2) 0.017(2) 0.0016(18) 0.001(2) -0.004(2)
C26 0.036(3) 0.023(2) 0.019(2) -0.0007(18) -0.001(2) -0.008(2)
C27 0.045(3) 0.033(3) 0.029(3) 0.000(2) -0.008(2) -0.005(2)
C28 0.045(3) 0.047(3) 0.027(3) -0.009(2) -0.008(2) -0.007(3)
C29 0.060(4) 0.036(3) 0.024(3) -0.012(2) 0.003(3) -0.010(3)
C30 0.045(3) 0.030(3) 0.031(3) -0.010(2) 0.013(2) -0.002(2)
C31 0.034(3) 0.027(3) 0.024(2) -0.005(2) 0.005(2) -0.006(2)
C32 0.078(5) 0.051(4) 0.039(3) -0.022(3) 0.010(3) -0.018(3)
C33 0.026(3) 0.014(2) 0.032(3) 0.0030(19) -0.007(2) 0.0002(19)
C34 0.034(3) 0.018(2) 0.033(3) 0.008(2) -0.006(2) -0.004(2)
C35 0.035(3) 0.034(3) 0.045(3) 0.014(3) -0.005(3) 0.003(2)
C36 0.048(4) 0.054(4) 0.052(4) 0.029(3) -0.015(3) 0.000(3)
C37 0.046(4) 0.059(4) 0.049(4) 0.031(3) -0.014(3) -0.020(3)
C38 0.037(3) 0.060(4) 0.050(4) 0.021(3) -0.004(3) -0.012(3)
C39 0.036(3) 0.045(3) 0.036(3) 0.018(3) -0.009(2) -0.007(3)
C40 0.063(5) 0.093(6) 0.062(5) 0.050(4) -0.007(4) -0.017(4)
C41 0.032(3) 0.019(2) 0.025(2) 0.0018(19) -0.002(2) 0.003(2)
C42 0.029(3) 0.017(2) 0.031(3) 0.0023(19) 0.001(2) -0.0019(19)
C43 0.031(3) 0.019(2) 0.041(3) 0.006(2) 0.001(2) -0.003(2)
C44 0.029(3) 0.022(3) 0.058(4) 0.005(2) 0.002(3) -0.004(2)
C45 0.039(3) 0.020(3) 0.048(3) -0.002(2) 0.005(3) -0.010(2)
C46 0.044(3) 0.018(3) 0.056(4) 0.010(2) 0.007(3) -0.002(2)
C47 0.034(3) 0.016(2) 0.045(3) 0.008(2) 0.001(2) 0.004(2)
C48 0.052(4) 0.026(3) 0.075(4) 0.005(3) 0.014(3) -0.008(3)
As1 0.0420(3) 0.0412(3) 0.0306(3) -0.0068(3) 0.0058(3) -0.0045(3)
C49 0.069(5) 0.041(4) 0.044(4) -0.012(3) 0.015(3) -0.003(3)
C50 0.057(4) 0.046(4) 0.082(5) -0.007(3) 0.028(4) -0.007(3)
C51 0.069(5) 0.053(5) 0.129(8) -0.002(5) 0.042(5) -0.006(4)
C52 0.111(8) 0.055(5) 0.091(7) -0.003(4) 0.061(6) -0.006(5)
C53 0.127(8) 0.056(5) 0.054(5) -0.002(4) 0.029(5) -0.012(5)
C54 0.098(6) 0.056(4) 0.036(3) 0.002(3) 0.017(4) -0.010(4)
C55 0.045(3) 0.043(3) 0.035(3) -0.003(2) 0.004(3) 0.002(3)
C56 0.046(4) 0.057(4) 0.044(4) -0.007(3) -0.002(3) 0.003(3)
C57 0.045(4) 0.063(4) 0.069(5) -0.011(4) -0.002(3) -0.001(3)
C58 0.054(4) 0.066(5) 0.073(5) -0.024(4) -0.013(4) -0.007(4)
C59 0.069(5) 0.068(5) 0.048(4) -0.022(3) -0.009(4) -0.005(4)
C60 0.054(4) 0.059(4) 0.041(3) -0.007(3) 0.002(3) -0.003(3)
C61 0.038(3) 0.045(3) 0.030(3) -0.010(2) 0.006(2) 0.000(2)
C62 0.035(3) 0.047(3) 0.040(3) -0.011(3) 0.006(3) -0.006(3)
C63 0.048(4) 0.052(4) 0.050(4) -0.017(3) 0.001(3) 0.005(3)
C64 0.035(3) 0.061(4) 0.045(3) -0.011(3) 0.000(3) 0.004(3)
C65 0.036(3) 0.067(4) 0.036(3) -0.020(3) 0.000(3) 0.002(3)
C66 0.044(4) 0.051(4) 0.037(3) -0.014(3) 0.002(3) 0.000(3)
C67 0.034(3) 0.040(3) 0.031(3) -0.004(2) 0.000(2) 0.000(2)
C68 0.042(3) 0.044(3) 0.034(3) 0.002(2) 0.007(3) 0.005(3)
C69 0.063(4) 0.049(4) 0.038(3) -0.004(3) 0.009(3) 0.016(3)
C70 0.054(4) 0.055(4) 0.037(3) -0.008(3) 0.006(3) 0.014(3)
C71 0.049(4) 0.056(4) 0.030(3) -0.001(3) 0.003(3) 0.009(3)
C72 0.050(4) 0.041(3) 0.035(3) -0.002(3) 0.002(3) 0.003(3)
O1W 0.101(12) 0.166(15) 0.077(10) -0.017(10) 0.022(9) 0.011(11)

loop_
_atom_type_symbol
_atom_type_description
_atom_type_scat_dispersion_real
_atom_type_scat_dispersion_imag
_atom_type_scat_source
C C 0.0033 0.0016 'International Tables Vol C Tables 4.2.6.8 and 6.1.1.4'
H H 0.0000 0.0000 'International Tables Vol C Tables 4.2.6.8 and 6.1.1.4'
B B 0.0013 0.0007 'International Tables Vol C Tables 4.2.6.8 and 6.1.1.4'
N N 0.0061 0.0033 'International Tables Vol C Tables 4.2.6.8 and 6.1.1.4'
O O 0.0106 0.0060 'International Tables Vol C Tables 4.2.6.8 and 6.1.1.4'
As As 0.0499 2.0058 'International Tables Vol C Tables 4.2.6.8 and 6.1.1.4'

loop_
_geom_angle_atom_site_label_1
_geom_angle_atom_site_label_2
_geom_angle_atom_site_label_3
_geom_angle
_geom_angle_site_symmetry_1
_geom_angle_site_symmetry_3
O1 B1 B3 130.2(4) . .
O1 B1 B5 117.6(4) . .
B3 B1 B5 108.1(4) . .
O1 B1 B6 110.7(3) . .
B3 B1 B6 108.3(3) . .
B5 B1 B6 60.6(3) . .
O1 B1 B4 130.5(4) . .
B3 B1 B4 59.6(3) . .
B5 B1 B4 59.9(3) . .
B6 B1 B4 108.1(4) . .
O1 B1 B2 116.7(4) . .
B3 B1 B2 60.6(3) . .
B5 B1 B2 109.6(3) . .
B6 B1 B2 60.5(3) . .
B4 B1 B2 108.7(3) . .
O3 B2 B4 126.2(4) . 11_454
O3 B2 B3 127.0(4) . .
B4 B2 B3 60.0(3) 11_454 .
O3 B2 B5 121.0(4) . 11_454
B4 B2 B5 59.7(3) 11_454 11_454
B3 B2 B5 106.5(3) . 11_454
O3 B2 B1 121.2(4) . .
B4 B2 B1 106.6(3) 11_454 .
B3 B2 B1 58.4(3) . .
B5 B2 B1 106.2(3) 11_454 .
O3 B2 B6 117.7(4) . .
B4 B2 B6 106.7(3) 11_454 .
B3 B2 B6 105.7(3) . .
B5 B2 B6 59.1(3) 11_454 .
B1 B2 B6 59.4(3) . .
O5 B3 B1 130.4(4) . .
O5 B3 B4 116.3(4) . .
B1 B3 B4 61.4(3) . .
O5 B3 B3 110.2(2) . 11_454
B1 B3 B3 108.9(3) . 11_454
B4 B3 B3 60.5(3) . 11_454
O5 B3 B4 117.4(3) . 11_454
B1 B3 B4 108.3(3) . 11_454
B4 B3 B4 108.7(3) . 11_454
B3 B3 B4 59.3(3) 11_454 11_454
O5 B3 B2 129.8(4) . .
B1 B3 B2 61.0(3) . .
B4 B3 B2 110.5(3) . .
B3 B3 B2 107.8(3) 11_454 .
B4 B3 B2 59.5(3) 11_454 .
O7 B4 B3 111.2(4) . .
O7 B4 B2 126.1(4) . 11_454
B3 B4 B2 109.2(3) . 11_454
O7 B4 B5 132.8(4) . .
B3 B4 B5 107.2(3) . .
B2 B4 B5 60.8(3) 11_454 .
O7 B4 B3 114.6(4) . 11_454
B3 B4 B3 60.1(3) . 11_454
B2 B4 B3 60.5(3) 11_454 11_454
B5 B4 B3 107.8(3) . 11_454
O7 B4 B1 122.4(4) . .
B3 B4 B1 59.1(3) . .
B2 B4 B1 108.4(3) 11_454 .
B5 B4 B1 59.3(3) . .
B3 B4 B1 106.8(3) 11_454 .
O9 B5 B1 111.0(4) . .
O9 B5 B4 119.0(4) . .
B1 B5 B4 60.8(3) . .
O9 B5 B6 129.4(4) . 11_454
B1 B5 B6 107.7(3) . 11_454
B4 B5 B6 107.9(3) . 11_454
O9 B5 B6 117.1(4) . .
B1 B5 B6 60.2(3) . .
B4 B5 B6 108.5(3) . .
B6 B5 B6 59.2(3) 11_454 .
O9 B5 B2 130.2(4) . 11_454
B1 B5 B2 108.6(3) . 11_454
B4 B5 B2 59.5(3) . 11_454
B6 B5 B2 60.7(3) 11_454 11_454
B6 B5 B2 108.2(3) . 11_454
O11 B6 B6 129.2(2) . 11_454
O11 B6 B5 124.7(4) . 11_454
B6 B6 B5 60.9(3) 11_454 11_454
O11 B6 B1 115.1(4) . .
B6 B6 B1 107.5(3) 11_454 .
B5 B6 B1 107.7(3) 11_454 .
O11 B6 B5 122.9(4) . .
B6 B6 B5 60.0(3) 11_454 .
B5 B6 B5 108.3(4) 11_454 .
B1 B6 B5 59.2(3) . .
O11 B6 B2 115.2(4) . .
B6 B6 B2 109.2(3) 11_454 .
B5 B6 B2 60.2(3) 11_454 .
B1 B6 B2 60.1(3) . .
B5 B6 B2 108.1(3) . .
C1 O1 B1 124.8(4) . .
C9 O3 B2 122.7(3) . .
C17 O5 B3 123.9(3) . .
C25 O7 B4 124.7(3) . .
C33 O9 B5 126.7(4) . .
C41 O11 B6 124.8(4) . .
O2 C1 O1 126.2(4) . .
O2 C1 C2 122.0(4) . .
O1 C1 C2 111.8(4) . .
C3 C2 C7 120.0(5) . .
C3 C2 C1 122.5(4) . .
C7 C2 C1 117.5(4) . .
C4 C3 C2 120.4(5) . .
C4 C3 H3 119.8 . .
C2 C3 H3 119.8 . .
C5 C4 C3 119.1(5) . .
C5 C4 H4 120.4 . .
C3 C4 H4 120.4 . .
C4 C5 C6 121.2(5) . .
C4 C5 C8 118.8(5) . .
C6 C5 C8 119.9(5) . .
C5 C6 C7 119.3(5) . .
C5 C6 H6 120.4 . .
C7 C6 H6 120.4 . .
C6 C7 C2 120.0(5) . .
C6 C7 H7 120.0 . .
C2 C7 H7 120.0 . .
N1 C8 C5 179.3(8) . .
O4 C9 O3 125.3(4) . .
O4 C9 C10 122.2(4) . .
O3 C9 C10 112.5(4) . .
C11 C10 C15 120.0(4) . .
C11 C10 C9 122.3(4) . .
C15 C10 C9 117.7(4) . .
C12 C11 C10 119.9(4) . .
C12 C11 H11 120.0 . .
C10 C11 H11 120.0 . .
C11 C12 C13 119.6(5) . .
C11 C12 H12 120.2 . .
C13 C12 H12 120.2 . .
C14 C13 C12 120.8(5) . .
C14 C13 C16 119.6(4) . .
C12 C13 C16 119.7(5) . .
C15 C14 C13 119.8(4) . .
C15 C14 H14 120.1 . .
C13 C14 H14 120.1 . .
C14 C15 C10 120.0(4) . .
C14 C15 H15 120.0 . .
C10 C15 H15 120.0 . .
N2 C16 C13 178.8(6) . .
O6 C17 O5 126.1(4) . .
O6 C17 C18 123.1(4) . .
O5 C17 C18 110.8(4) . .
C19 C18 C23 119.5(4) . .
C19 C18 C17 121.7(4) . .
C23 C18 C17 118.9(4) . .
C20 C19 C18 120.2(5) . .
C20 C19 H19 119.9 . .
C18 C19 H19 119.9 . .
C19 C20 C21 119.7(5) . .
C19 C20 H20 120.2 . .
C21 C20 H20 120.2 . .
C22 C21 C20 120.7(4) . .
C22 C21 C24 119.2(5) . .
C20 C21 C24 120.1(5) . .
C23 C22 C21 119.1(5) . .
C23 C22 H22 120.5 . .
C21 C22 H22 120.5 . .
C22 C23 C18 120.8(5) . .
C22 C23 H23 119.6 . .
C18 C23 H23 119.6 . .
N3 C24 C21 177.1(8) . .
O8 C25 O7 125.9(4) . .
O8 C25 C26 123.4(4) . .
O7 C25 C26 110.7(4) . .
C31 C26 C27 120.6(4) . .
C31 C26 C25 121.4(4) . .
C27 C26 C25 118.0(4) . .
C28 C27 C26 119.5(5) . .
C28 C27 H27 120.3 . .
C26 C27 H27 120.3 . .
C29 C28 C27 119.5(5) . .
C29 C28 H28 120.2 . .
C27 C28 H28 120.2 . .
C28 C29 C30 121.5(5) . .
C28 C29 C32 119.2(5) . .
C30 C29 C32 119.3(5) . .
C31 C30 C29 118.8(5) . .
C31 C30 H30 120.6 . .
C29 C30 H30 120.6 . .
C26 C31 C30 120.1(5) . .
C26 C31 H31 120.0 . .
C30 C31 H31 120.0 . .
N4 C32 C29 178.9(8) . .
O10 C33 O9 126.0(4) . .
O10 C33 C34 123.0(4) . .
O9 C33 C34 110.9(4) . .
C35 C34 C39 120.4(5) . .
C35 C34 C33 118.8(5) . .
C39 C34 C33 120.7(4) . .
C34 C35 C36 119.6(5) . .
C34 C35 H35 120.2 . .
C36 C35 H35 120.2 . .
C37 C36 C35 119.9(5) . .
C37 C36 H36 120.0 . .
C35 C36 H36 120.0 . .
C36 C37 C38 120.6(5) . .
C36 C37 C40 120.6(6) . .
C38 C37 C40 118.7(6) . .
C37 C38 C39 119.6(6) . .
C37 C38 H38 120.2 . .
C39 C38 H38 120.2 . .
C38 C39 C34 119.9(5) . .
C38 C39 H39 120.1 . .
C34 C39 H39 120.1 . .
N5 C40 C37 177.5(9) . .
O12 C41 O11 125.1(4) . .
O12 C41 C42 122.8(4) . .
O11 C41 C42 112.0(4) . .
C43 C42 C47 119.7(4) . .
C43 C42 C41 123.0(4) . .
C47 C42 C41 117.3(4) . .
C42 C43 C44 120.5(4) . .
C42 C43 H43 119.8 . .
C44 C43 H43 119.8 . .
C43 C44 C45 119.2(5) . .
C43 C44 H44 120.4 . .
C45 C44 H44 120.4 . .
C46 C45 C44 120.3(5) . .
C46 C45 C48 119.6(5) . .
C44 C45 C48 120.0(5) . .
C45 C46 C47 119.9(4) . .
C45 C46 H46 120.0 . .
C47 C46 H46 120.0 . .
C46 C47 C42 120.2(5) . .
C46 C47 H47 119.9 . .
C42 C47 H47 119.9 . .
N6 C48 C45 176.2(7) . .
C55 As1 C61 108.1(2) . .
C55 As1 C67 111.9(2) . .
C61 As1 C67 109.6(2) . .
C55 As1 C49 108.8(3) . .
C61 As1 C49 107.9(3) . .
C67 As1 C49 110.4(2) . .
C54 C49 C50 120.9(6) . .
C54 C49 As1 120.8(5) . .
C50 C49 As1 118.2(5) . .
C49 C50 C51 119.0(8) . .
C49 C50 H50 120.5 . .
C51 C50 H50 120.5 . .
C52 C51 C50 119.6(8) . .
C52 C51 H51 120.2 . .
C50 C51 H51 120.2 . .
C51 C52 C53 121.5(8) . .
C51 C52 H52 119.2 . .
C53 C52 H52 119.2 . .
C52 C53 C54 119.1(8) . .
C52 C53 H53 120.5 . .
C54 C53 H53 120.5 . .
C49 C54 C53 119.8(8) . .
C49 C54 H54 120.1 . .
C53 C54 H54 120.1 . .
C60 C55 C56 120.7(6) . .
C60 C55 As1 119.6(4) . .
C56 C55 As1 119.5(4) . .
C57 C56 C55 118.4(6) . .
C57 C56 H56 120.8 . .
C55 C56 H56 120.8 . .
C58 C57 C56 121.1(6) . .
C58 C57 H57 119.4 . .
C56 C57 H57 119.4 . .
C57 C58 C59 120.6(6) . .
C57 C58 H58 119.7 . .
C59 C58 H58 119.7 . .
C58 C59 C60 119.5(6) . .
C58 C59 H59 120.2 . .
C60 C59 H59 120.2 . .
C55 C60 C59 119.6(6) . .
C55 C60 H60 120.2 . .
C59 C60 H60 120.2 . .
C62 C61 C66 120.7(5) . .
C62 C61 As1 119.9(4) . .
C66 C61 As1 119.4(4) . .
C63 C62 C61 118.9(5) . .
C63 C62 H62 120.5 . .
C61 C62 H62 120.5 . .
C62 C63 C64 120.6(5) . .
C62 C63 H63 119.7 . .
C64 C63 H63 119.7 . .
C65 C64 C63 120.4(6) . .
C65 C64 H64 119.8 . .
C63 C64 H64 119.8 . .
C64 C65 C66 119.9(5) . .
C64 C65 H65 120.0 . .
C66 C65 H65 120.0 . .
C65 C66 C61 119.4(5) . .
C65 C66 H66 120.3 . .
C61 C66 H66 120.3 . .
C68 C67 C72 120.9(5) . .
C68 C67 As1 118.2(4) . .
C72 C67 As1 120.8(4) . .
C67 C68 C69 119.7(5) . .
C67 C68 H68 120.1 . .
C69 C68 H68 120.1 . .
C68 C69 C70 119.3(6) . .
C68 C69 H69 120.4 . .
C70 C69 H69 120.4 . .
C71 C70 C69 120.6(5) . .
C71 C70 H70 119.7 . .
C69 C70 H70 119.7 . .
C70 C71 C72 120.1(5) . .
C70 C71 H71 120.0 . .
C72 C71 H71 120.0 . .
C71 C72 C67 119.3(5) . .
C71 C72 H72 120.3 . .
C67 C72 H72 120.3 . .

loop_
_geom_bond_atom_site_label_1
_geom_bond_atom_site_label_2
_geom_bond_distance
_geom_bond_site_symmetry_2
B1 O1 1.448(6) .
B1 B3 1.769(7) .
B1 B5 1.785(7) .
B1 B6 1.803(7) .
B1 B4 1.811(7) .
B1 B2 1.817(7) .
B2 O3 1.437(6) .
B2 B4 1.792(7) 11_454
B2 B3 1.809(7) .
B2 B5 1.815(7) 11_454
B2 B6 1.824(7) .
B3 O5 1.441(5) .
B3 B4 1.779(7) .
B3 B3 1.793(10) 11_454
B3 B4 1.801(7) 11_454
B4 O7 1.438(5) .
B4 B2 1.792(7) 11_454
B4 B5 1.794(7) .
B4 B3 1.801(7) 11_454
B5 O9 1.440(6) .
B5 B6 1.795(7) 11_454
B5 B6 1.811(7) .
B5 B2 1.815(7) 11_454
B6 O11 1.445(6) .
B6 B6 1.780(11) 11_454
B6 B5 1.795(7) 11_454
O1 C1 1.327(5) .
O2 C1 1.203(5) .
O3 C9 1.333(5) .
O4 C9 1.209(5) .
O5 C17 1.325(5) .
O6 C17 1.211(5) .
O7 C25 1.319(5) .
O8 C25 1.216(5) .
O9 C33 1.325(5) .
O10 C33 1.210(5) .
O11 C41 1.342(5) .
O12 C41 1.208(5) .
N1 C8 1.145(7) .
N2 C16 1.148(7) .
N3 C24 1.142(7) .
N4 C32 1.145(7) .
N5 C40 1.155(8) .
N6 C48 1.159(7) .
C1 C2 1.500(6) .
C2 C3 1.382(7) .
C2 C7 1.388(6) .
C3 C4 1.382(7) .
C3 H3 0.9500 .
C4 C5 1.381(8) .
C4 H4 0.9500 .
C5 C6 1.382(7) .
C5 C8 1.439(8) .
C6 C7 1.384(7) .
C6 H6 0.9500 .
C7 H7 0.9500 .
C9 C10 1.496(6) .
C10 C11 1.394(6) .
C10 C15 1.400(6) .
C11 C12 1.377(7) .
C11 H11 0.9500 .
C12 C13 1.395(7) .
C12 H12 0.9500 .
C13 C14 1.385(6) .
C13 C16 1.449(7) .
C14 C15 1.374(6) .
C14 H14 0.9500 .
C15 H15 0.9500 .
C17 C18 1.494(6) .
C18 C19 1.382(6) .
C18 C23 1.399(6) .
C19 C20 1.376(6) .
C19 H19 0.9500 .
C20 C21 1.393(7) .
C20 H20 0.9500 .
C21 C22 1.384(7) .
C21 C24 1.442(7) .
C22 C23 1.372(6) .
C22 H22 0.9500 .
C23 H23 0.9500 .
C25 C26 1.505(6) .
C26 C31 1.386(7) .
C26 C27 1.394(7) .
C27 C28 1.384(7) .
C27 H27 0.9500 .
C28 C29 1.383(8) .
C28 H28 0.9500 .
C29 C30 1.392(7) .
C29 C32 1.456(7) .
C30 C31 1.386(6) .
C30 H30 0.9500 .
C31 H31 0.9500 .
C33 C34 1.497(6) .
C34 C35 1.380(7) .
C34 C39 1.396(7) .
C35 C36 1.398(7) .
C35 H35 0.9500 .
C36 C37 1.382(8) .
C36 H36 0.9500 .
C37 C38 1.387(8) .
C37 C40 1.447(8) .
C38 C39 1.388(7) .
C38 H38 0.9500 .
C39 H39 0.9500 .
C41 C42 1.498(6) .
C42 C43 1.374(7) .
C42 C47 1.395(6) .
C43 C44 1.388(6) .
C43 H43 0.9500 .
C44 C45 1.397(7) .
C44 H44 0.9500 .
C45 C46 1.376(7) .
C45 C48 1.435(7) .
C46 C47 1.378(7) .
C46 H46 0.9500 .
C47 H47 0.9500 .
As1 C55 1.892(6) .
As1 C61 1.897(6) .
As1 C67 1.905(5) .
As1 C49 1.914(6) .
C49 C54 1.378(9) .
C49 C50 1.387(9) .
C50 C51 1.399(9) .
C50 H50 0.9500 .
C51 C52 1.369(11) .
C51 H51 0.9500 .
C52 C53 1.382(11) .
C52 H52 0.9500 .
C53 C54 1.389(9) .
C53 H53 0.9500 .
C54 H54 0.9500 .
C55 C60 1.391(7) .
C55 C56 1.406(8) .
C56 C57 1.394(8) .
C56 H56 0.9500 .
C57 C58 1.376(9) .
C57 H57 0.9500 .
C58 C59 1.390(9) .
C58 H58 0.9500 .
C59 C60 1.403(8) .
C59 H59 0.9500 .
C60 H60 0.9500 .
C61 C62 1.394(7) .
C61 C66 1.400(7) .
C62 C63 1.376(8) .
C62 H62 0.9500 .
C63 C64 1.390(8) .
C63 H63 0.9500 .
C64 C65 1.381(8) .
C64 H64 0.9500 .
C65 C66 1.384(8) .
C65 H65 0.9500 .
C66 H66 0.9500 .
C67 C68 1.376(7) .
C67 C72 1.393(7) .
C68 C69 1.389(7) .
C68 H68 0.9500 .
C69 C70 1.400(8) .
C69 H69 0.9500 .
C70 C71 1.373(8) .
C70 H70 0.9500 .
C71 C72 1.386(7) .
C71 H71 0.9500 .
C72 H72 0.9500 .

loop_
_geom_torsion_atom_site_label_1
_geom_torsion_atom_site_label_2
_geom_torsion_atom_site_label_3
_geom_torsion_atom_site_label_4
_geom_torsion
_geom_torsion_site_symmetry_1
_geom_torsion_site_symmetry_4
O1 B1 B2 O3 -6.1(6) . .
B3 B1 B2 O3 116.9(4) . .
B5 B1 B2 O3 -142.9(4) . .
B6 B1 B2 O3 -105.9(4) . .
B4 B1 B2 O3 153.4(4) . .
O1 B1 B2 B4 -160.3(3) . 11_454
B3 B1 B2 B4 -37.3(3) . 11_454
B5 B1 B2 B4 62.9(4) . 11_454
B6 B1 B2 B4 99.9(4) . 11_454
B4 B1 B2 B4 -0.8(4) . 11_454
O1 B1 B2 B3 -123.0(4) . .
B5 B1 B2 B3 100.2(4) . .
B6 B1 B2 B3 137.2(4) . .
B4 B1 B2 B3 36.5(3) . .
O1 B1 B2 B5 137.2(4) . 11_454
B3 B1 B2 B5 -99.7(4) . 11_454
B5 B1 B2 B5 0.5(4) . 11_454
B6 B1 B2 B5 37.4(3) . 11_454
B4 B1 B2 B5 -63.3(4) . 11_454
O1 B1 B2 B6 99.8(4) . .
B3 B1 B2 B6 -137.2(4) . .
B5 B1 B2 B6 -37.0(3) . .
B4 B1 B2 B6 -100.7(4) . .
O1 B1 B3 O5 -17.8(8) . .
B5 B1 B3 O5 138.0(4) . .
B6 B1 B3 O5 -157.8(4) . .
B4 B1 B3 O5 101.5(5) . .
B2 B1 B3 O5 -119.3(5) . .
O1 B1 B3 B4 -119.3(5) . .
B5 B1 B3 B4 36.5(3) . .
B6 B1 B3 B4 100.7(4) . .
B2 B1 B3 B4 139.2(4) . .
O1 B1 B3 B3 -158.1(4) . 11_454
B5 B1 B3 B3 -2.3(5) . 11_454
B6 B1 B3 B3 61.8(5) . 11_454
B4 B1 B3 B3 -38.8(4) . 11_454
B2 B1 B3 B3 100.4(4) . 11_454
O1 B1 B3 B4 138.9(5) . 11_454
B5 B1 B3 B4 -65.3(4) . 11_454
B6 B1 B3 B4 -1.1(5) . 11_454
B4 B1 B3 B4 -101.8(3) . 11_454
B2 B1 B3 B4 37.4(3) . 11_454
O1 B1 B3 B2 101.5(5) . .
B5 B1 B3 B2 -102.7(4) . .
B6 B1 B3 B2 -38.6(3) . .
B4 B1 B3 B2 -139.2(4) . .
O3 B2 B3 O5 12.9(7) . .
B4 B2 B3 O5 -101.9(5) 11_454 .
B5 B2 B3 O5 -140.6(4) 11_454 .
B1 B2 B3 O5 120.2(5) . .
B6 B2 B3 O5 157.6(4) . .
O3 B2 B3 B1 -107.3(5) . .
B4 B2 B3 B1 138.0(4) 11_454 .
B5 B2 B3 B1 99.2(4) 11_454 .
B6 B2 B3 B1 37.4(3) . .
O3 B2 B3 B4 -145.0(4) . .
B4 B2 B3 B4 100.2(4) 11_454 .
B5 B2 B3 B4 61.5(4) 11_454 .
B1 B2 B3 B4 -37.7(3) . .
B6 B2 B3 B4 -0.3(4) . .
O3 B2 B3 B3 150.5(4) . 11_454
B4 B2 B3 B3 35.8(3) 11_454 11_454
B5 B2 B3 B3 -3.0(5) 11_454 11_454
B1 B2 B3 B3 -102.2(4) . 11_454
B6 B2 B3 B3 -64.8(4) . 11_454
O3 B2 B3 B4 114.7(5) . 11_454
B5 B2 B3 B4 -38.8(3) 11_454 11_454
B1 B2 B3 B4 -138.0(4) . 11_454
B6 B2 B3 B4 -100.5(4) . 11_454
O5 B3 B4 O7 -7.7(5) . .
B1 B3 B4 O7 115.9(4) . .
B3 B3 B4 O7 -107.0(4) 11_454 .
B4 B3 B4 O7 -142.9(4) 11_454 .
B2 B3 B4 O7 153.5(3) . .
O5 B3 B4 B2 135.9(4) . 11_454
B1 B3 B4 B2 -100.4(4) . 11_454
B3 B3 B4 B2 36.6(3) 11_454 11_454
B4 B3 B4 B2 0.7(5) 11_454 11_454
B2 B3 B4 B2 -62.9(5) . 11_454
O5 B3 B4 B5 -159.7(4) . .
B1 B3 B4 B5 -36.1(3) . .
B3 B3 B4 B5 101.0(3) 11_454 .
B4 B3 B4 B5 65.1(4) 11_454 .
B2 B3 B4 B5 1.5(5) . .
O5 B3 B4 B3 99.3(3) . 11_454
B1 B3 B4 B3 -137.1(3) . 11_454
B4 B3 B4 B3 -35.9(4) 11_454 11_454
B2 B3 B4 B3 -99.5(3) . 11_454
O5 B3 B4 B1 -123.6(4) . .
B3 B3 B4 B1 137.1(3) 11_454 .
B4 B3 B4 B1 101.1(3) 11_454 .
B2 B3 B4 B1 37.6(3) . .
O1 B1 B4 O7 22.0(7) . .
B3 B1 B4 O7 -96.8(4) . .
B5 B1 B4 O7 124.0(5) . .
B6 B1 B4 O7 162.2(4) . .
B2 B1 B4 O7 -133.7(4) . .
O1 B1 B4 B3 118.8(5) . .
B5 B1 B4 B3 -139.2(4) . .
B6 B1 B4 B3 -101.0(4) . .
B2 B1 B4 B3 -36.9(3) . .
O1 B1 B4 B2 -139.3(4) . 11_454
B3 B1 B4 B2 101.8(4) . 11_454
B5 B1 B4 B2 -37.3(3) . 11_454
B6 B1 B4 B2 0.8(4) . 11_454
B2 B1 B4 B2 65.0(4) . 11_454
O1 B1 B4 B5 -102.0(5) . .
B3 B1 B4 B5 139.2(4) . .
B6 B1 B4 B5 38.1(3) . .
B2 B1 B4 B5 102.3(4) . .
O1 B1 B4 B3 156.9(4) . 11_454
B3 B1 B4 B3 38.1(3) . 11_454
B5 B1 B4 B3 -101.1(4) . 11_454
B6 B1 B4 B3 -62.9(4) . 11_454
B2 B1 B4 B3 1.2(4) . 11_454
O1 B1 B5 O9 10.6(5) . .
B3 B1 B5 O9 -148.7(4) . .
B6 B1 B5 O9 110.0(4) . .
B4 B1 B5 O9 -112.3(4) . .
B2 B1 B5 O9 146.9(4) . .
O1 B1 B5 B4 122.9(4) . .
B3 B1 B5 B4 -36.4(3) . .
B6 B1 B5 B4 -137.6(4) . .
B2 B1 B5 B4 -100.7(4) . .
O1 B1 B5 B6 -136.1(4) . 11_454
B3 B1 B5 B6 64.7(4) . 11_454
B6 B1 B5 B6 -36.6(3) . 11_454
B4 B1 B5 B6 101.0(4) . 11_454
B2 B1 B5 B6 0.3(4) . 11_454
O1 B1 B5 B6 -99.4(4) . .
B3 B1 B5 B6 101.3(4) . .
B4 B1 B5 B6 137.6(4) . .
B2 B1 B5 B6 36.9(3) . .
O1 B1 B5 B2 159.7(4) . 11_454
B3 B1 B5 B2 0.4(4) . 11_454
B6 B1 B5 B2 -100.8(4) . 11_454
B4 B1 B5 B2 36.8(3) . 11_454
B2 B1 B5 B2 -63.9(4) . 11_454
O7 B4 B5 O9 -8.3(7) . .
B3 B4 B5 O9 135.1(4) . .
B2 B4 B5 O9 -122.1(5) 11_454 .
B3 B4 B5 O9 -161.5(4) 11_454 .
B1 B4 B5 O9 99.2(4) . .
O7 B4 B5 B1 -107.4(5) . .
B3 B4 B5 B1 35.9(3) . .
B2 B4 B5 B1 138.8(4) 11_454 .
B3 B4 B5 B1 99.3(4) 11_454 .
O7 B4 B5 B6 151.9(5) . 11_454
B3 B4 B5 B6 -64.7(4) . 11_454
B2 B4 B5 B6 38.1(3) 11_454 11_454
B3 B4 B5 B6 -1.4(5) 11_454 11_454
B1 B4 B5 B6 -100.7(4) . 11_454
O7 B4 B5 B6 -145.5(5) . .
B3 B4 B5 B6 -2.1(5) . .
B2 B4 B5 B6 100.7(4) 11_454 .
B3 B4 B5 B6 61.3(4) 11_454 .
B1 B4 B5 B6 -38.0(3) . .
O7 B4 B5 B2 113.8(5) . 11_454
B3 B4 B5 B2 -102.8(4) . 11_454
B3 B4 B5 B2 -39.5(3) 11_454 11_454
B1 B4 B5 B2 -138.8(4) . 11_454
O1 B1 B6 O11 -4.0(5) . .
B3 B1 B6 O11 144.4(4) . .
B5 B1 B6 O11 -114.8(4) . .
B4 B1 B6 O11 -152.6(4) . .
B2 B1 B6 O11 105.8(4) . .
O1 B1 B6 B6 147.7(4) . 11_454
B3 B1 B6 B6 -63.9(5) . 11_454
B5 B1 B6 B6 36.9(4) . 11_454
B4 B1 B6 B6 -0.9(5) . 11_454
B2 B1 B6 B6 -102.5(4) . 11_454
O1 B1 B6 B5 -148.1(4) . 11_454
B3 B1 B6 B5 0.3(5) . 11_454
B5 B1 B6 B5 101.1(4) . 11_454
B4 B1 B6 B5 63.3(4) . 11_454
B2 B1 B6 B5 -38.3(3) . 11_454
O1 B1 B6 B5 110.8(4) . .
B3 B1 B6 B5 -100.9(4) . .
B4 B1 B6 B5 -37.8(3) . .
B2 B1 B6 B5 -139.4(4) . .
O1 B1 B6 B2 -109.8(4) . .
B3 B1 B6 B2 38.6(3) . .
B5 B1 B6 B2 139.4(4) . .
B4 B1 B6 B2 101.6(4) . .
O9 B5 B6 O11 1.9(6) . .
B1 B5 B6 O11 101.7(5) . .
B4 B5 B6 O11 140.0(4) . .
B6 B5 B6 O11 -119.7(3) 11_454 .
B2 B5 B6 O11 -156.9(4) 11_454 .
O9 B5 B6 B6 121.6(4) . 11_454
B1 B5 B6 B6 -138.5(3) . 11_454
B4 B5 B6 B6 -100.2(3) . 11_454
B2 B5 B6 B6 -37.2(3) 11_454 11_454
O9 B5 B6 B5 160.1(4) . 11_454
B1 B5 B6 B5 -100.1(3) . 11_454
B4 B5 B6 B5 -61.8(4) . 11_454
B6 B5 B6 B5 38.4(4) 11_454 11_454
B2 B5 B6 B5 1.3(5) 11_454 11_454
O9 B5 B6 B1 -99.8(4) . .
B4 B5 B6 B1 38.3(3) . .
B6 B5 B6 B1 138.5(3) 11_454 .
B2 B5 B6 B1 101.4(4) 11_454 .
O9 B5 B6 B2 -136.2(4) . .
B1 B5 B6 B2 -36.4(3) . .
B4 B5 B6 B2 1.9(5) . .
B6 B5 B6 B2 102.2(4) 11_454 .
B2 B5 B6 B2 65.0(4) 11_454 .
O3 B2 B6 O11 5.9(6) . .
B4 B2 B6 O11 154.5(4) 11_454 .
B3 B2 B6 O11 -142.7(4) . .
B5 B2 B6 O11 117.1(4) 11_454 .
B1 B2 B6 O11 -105.7(4) . .
O3 B2 B6 B6 -148.8(4) . 11_454
B4 B2 B6 B6 -0.1(5) 11_454 11_454
B3 B2 B6 B6 62.7(5) . 11_454
B5 B2 B6 B6 -37.5(4) 11_454 11_454
B1 B2 B6 B6 99.6(4) . 11_454
O3 B2 B6 B5 -111.3(4) . 11_454
B4 B2 B6 B5 37.4(3) 11_454 11_454
B3 B2 B6 B5 100.1(4) . 11_454
B1 B2 B6 B5 137.1(4) . 11_454
O3 B2 B6 B1 111.6(4) . .
B4 B2 B6 B1 -99.7(4) 11_454 .
B3 B2 B6 B1 -37.0(3) . .
B5 B2 B6 B1 -137.1(4) 11_454 .
O3 B2 B6 B5 147.6(4) . .
B4 B2 B6 B5 -63.8(4) 11_454 .
B3 B2 B6 B5 -1.0(4) . .
B5 B2 B6 B5 -101.1(4) 11_454 .
B1 B2 B6 B5 36.0(3) . .
B3 B1 O1 C1 88.3(6) . .
B5 B1 O1 C1 -65.5(5) . .
B6 B1 O1 C1 -132.3(4) . .
B4 B1 O1 C1 7.1(7) . .
B2 B1 O1 C1 161.2(4) . .
B4 B2 O3 C9 37.7(6) 11_454 .
B3 B2 O3 C9 -39.3(6) . .
B5 B2 O3 C9 110.8(4) 11_454 .
B1 B2 O3 C9 -111.2(4) . .
B6 B2 O3 C9 179.6(4) . .
B1 B3 O5 C17 24.4(7) . .
B4 B3 O5 C17 98.1(5) . .
B3 B3 O5 C17 164.4(4) 11_454 .
B4 B3 O5 C17 -130.6(4) 11_454 .
B2 B3 O5 C17 -58.7(6) . .
B3 B4 O7 C25 -171.2(4) . .
B2 B4 O7 C25 52.8(6) 11_454 .
B5 B4 O7 C25 -28.8(7) . .
B3 B4 O7 C25 123.1(4) 11_454 .
B1 B4 O7 C25 -105.2(5) . .
B1 B5 O9 C33 -176.9(4) . .
B4 B5 O9 C33 115.8(5) . .
B6 B5 O9 C33 -39.6(7) 11_454 .
B6 B5 O9 C33 -110.6(5) . .
B2 B5 O9 C33 42.7(7) 11_454 .
B6 B6 O11 C41 -32.9(8) 11_454 .
B5 B6 O11 C41 -111.4(5) 11_454 .
B1 B6 O11 C41 111.4(5) . .
B5 B6 O11 C41 43.2(6) . .
B2 B6 O11 C41 178.6(4) . .
B1 O1 C1 O2 -11.4(7) . .
B1 O1 C1 C2 169.8(4) . .
O2 C1 C2 C3 -159.9(5) . .
O1 C1 C2 C3 19.0(6) . .
O2 C1 C2 C7 18.9(7) . .
O1 C1 C2 C7 -162.3(4) . .
C7 C2 C3 C4 -3.6(8) . .
C1 C2 C3 C4 175.1(5) . .
C2 C3 C4 C5 2.7(8) . .
C3 C4 C5 C6 0.2(9) . .
C3 C4 C5 C8 178.1(5) . .
C4 C5 C6 C7 -2.1(8) . .
C8 C5 C6 C7 180.0(5) . .
C5 C6 C7 C2 1.2(8) . .
C3 C2 C7 C6 1.7(7) . .
C1 C2 C7 C6 -177.2(4) . .
C4 C5 C8 N1 20(76) . .
C6 C5 C8 N1 -162(100) . .
B2 O3 C9 O4 17.3(7) . .
B2 O3 C9 C10 -163.7(4) . .
O4 C9 C10 C11 -166.2(5) . .
O3 C9 C10 C11 14.8(6) . .
O4 C9 C10 C15 12.0(7) . .
O3 C9 C10 C15 -167.1(4) . .
C15 C10 C11 C12 -0.8(7) . .
C9 C10 C11 C12 177.3(5) . .
C10 C11 C12 C13 1.0(8) . .
C11 C12 C13 C14 -0.4(8) . .
C11 C12 C13 C16 -179.6(5) . .
C12 C13 C14 C15 -0.4(8) . .
C16 C13 C14 C15 178.7(5) . .
C13 C14 C15 C10 0.7(7) . .
C11 C10 C15 C14 -0.1(7) . .
C9 C10 C15 C14 -178.3(4) . .
C14 C13 C16 N2 2(31) . .
C12 C13 C16 N2 -179(100) . .
B3 O5 C17 O6 0.5(7) . .
B3 O5 C17 C18 -177.8(4) . .
O6 C17 C18 C19 -150.1(5) . .
O5 C17 C18 C19 28.3(6) . .
O6 C17 C18 C23 29.9(7) . .
O5 C17 C18 C23 -151.7(4) . .
C23 C18 C19 C20 -1.5(8) . .
C17 C18 C19 C20 178.5(5) . .
C18 C19 C20 C21 0.5(8) . .
C19 C20 C21 C22 2.0(9) . .
C19 C20 C21 C24 -176.2(6) . .
C20 C21 C22 C23 -3.4(8) . .
C24 C21 C22 C23 174.7(5) . .
C21 C22 C23 C18 2.4(7) . .
C19 C18 C23 C22 0.0(7) . .
C17 C18 C23 C22 -179.9(4) . .
C22 C21 C24 N3 -75(15) . .
C20 C21 C24 N3 103(15) . .
B4 O7 C25 O8 -2.8(7) . .
B4 O7 C25 C26 179.1(4) . .
O8 C25 C26 C31 152.1(5) . .
O7 C25 C26 C31 -29.7(6) . .
O8 C25 C26 C27 -26.7(7) . .
O7 C25 C26 C27 151.4(4) . .
C31 C26 C27 C28 1.8(7) . .
C25 C26 C27 C28 -179.4(4) . .
C26 C27 C28 C29 -0.8(8) . .
C27 C28 C29 C30 -0.8(8) . .
C27 C28 C29 C32 177.7(5) . .
C28 C29 C30 C31 1.4(8) . .
C32 C29 C30 C31 -177.0(5) . .
C27 C26 C31 C30 -1.1(7) . .
C25 C26 C31 C30 -179.9(4) . .
C29 C30 C31 C26 -0.5(7) . .
C28 C29 C32 N4 44(51) . .
C30 C29 C32 N4 -138(100) . .
B5 O9 C33 O10 -4.7(7) . .
B5 O9 C33 C34 175.4(4) . .
O10 C33 C34 C35 -20.1(7) . .
O9 C33 C34 C35 159.9(4) . .
O10 C33 C34 C39 161.5(5) . .
O9 C33 C34 C39 -18.6(6) . .
C39 C34 C35 C36 -0.2(8) . .
C33 C34 C35 C36 -178.7(5) . .
C34 C35 C36 C37 0.2(9) . .
C35 C36 C37 C38 -0.4(10) . .
C35 C36 C37 C40 176.4(6) . .
C36 C37 C38 C39 0.7(10) . .
C40 C37 C38 C39 -176.2(6) . .
C37 C38 C39 C34 -0.7(9) . .
C35 C34 C39 C38 0.5(8) . .
C33 C34 C39 C38 178.9(5) . .
C36 C37 C40 N5 -114(18) . .
C38 C37 C40 N5 63(18) . .
B6 O11 C41 O12 -2.2(7) . .
B6 O11 C41 C42 180.0(4) . .
O12 C41 C42 C43 -170.0(5) . .
O11 C41 C42 C43 7.8(6) . .
O12 C41 C42 C47 10.0(7) . .
O11 C41 C42 C47 -172.1(4) . .
C47 C42 C43 C44 -3.2(8) . .
C41 C42 C43 C44 176.8(5) . .
C42 C43 C44 C45 1.4(8) . .
C43 C44 C45 C46 2.1(8) . .
C43 C44 C45 C48 -176.0(5) . .
C44 C45 C46 C47 -3.6(8) . .
C48 C45 C46 C47 174.5(5) . .
C45 C46 C47 C42 1.8(8) . .
C43 C42 C47 C46 1.7(8) . .
C41 C42 C47 C46 -178.4(5) . .
C46 C45 C48 N6 -77(10) . .
C44 C45 C48 N6 101(10) . .
C55 As1 C49 C54 -27.2(6) . .
C61 As1 C49 C54 -144.3(5) . .
C67 As1 C49 C54 95.9(5) . .
C55 As1 C49 C50 151.0(5) . .
C61 As1 C49 C50 33.9(5) . .
C67 As1 C49 C50 -85.9(5) . .
C54 C49 C50 C51 3.4(9) . .
As1 C49 C50 C51 -174.8(5) . .
C49 C50 C51 C52 -1.6(10) . .
C50 C51 C52 C53 -0.5(12) . .
C51 C52 C53 C54 0.9(12) . .
C50 C49 C54 C53 -3.1(9) . .
As1 C49 C54 C53 175.1(5) . .
C52 C53 C54 C49 1.0(10) . .
C61 As1 C55 C60 81.5(5) . .
C67 As1 C55 C60 -157.6(5) . .
C49 As1 C55 C60 -35.4(5) . .
C61 As1 C55 C56 -93.0(5) . .
C67 As1 C55 C56 27.8(5) . .
C49 As1 C55 C56 150.1(5) . .
C60 C55 C56 C57 -2.1(9) . .
As1 C55 C56 C57 172.4(5) . .
C55 C56 C57 C58 1.9(9) . .
C56 C57 C58 C59 -0.6(11) . .
C57 C58 C59 C60 -0.6(11) . .
C56 C55 C60 C59 0.9(9) . .
As1 C55 C60 C59 -173.5(5) . .
C58 C59 C60 C55 0.4(10) . .
C55 As1 C61 C62 -22.3(5) . .
C67 As1 C61 C62 -144.5(4) . .
C49 As1 C61 C62 95.2(5) . .
C55 As1 C61 C66 159.4(4) . .
C67 As1 C61 C66 37.2(5) . .
C49 As1 C61 C66 -83.1(5) . .
C66 C61 C62 C63 0.6(8) . .
As1 C61 C62 C63 -177.6(4) . .
C61 C62 C63 C64 0.1(9) . .
C62 C63 C64 C65 -1.6(9) . .
C63 C64 C65 C66 2.2(9) . .
C64 C65 C66 C61 -1.4(9) . .
C62 C61 C66 C65 0.0(8) . .
As1 C61 C66 C65 178.3(4) . .
C55 As1 C67 C68 104.4(5) . .
C61 As1 C67 C68 -135.6(4) . .
C49 As1 C67 C68 -16.8(5) . .
C55 As1 C67 C72 -77.0(5) . .
C61 As1 C67 C72 43.0(5) . .
C49 As1 C67 C72 161.7(5) . .
C72 C67 C68 C69 2.6(8) . .
As1 C67 C68 C69 -178.8(4) . .
C67 C68 C69 C70 -1.2(9) . .
C68 C69 C70 C71 -0.8(9) . .
C69 C70 C71 C72 1.5(9) . .
C70 C71 C72 C67 -0.1(9) . .
C68 C67 C72 C71 -2.0(8) . .
As1 C67 C72 C71 179.5(4) . .
